data_7105773
loop_
_publ_author_name
'Kelly Kilpin'
'Ursula Paul'
'Ai-Lan Lee'
'James Crowley'

_publ_section_title
;
 Gold(I) \^aClick\^a 1,2,3-triazolylidenes: Synthesis, Self-Assembly and
 Catalysis.
;
_journal_name_full Chem.Commun.
_journal_page_first 328
_journal_paper_doi 10.1039/c0cc02185g
_journal_volume 47
_journal_year 2011
_chemical_formula_moiety 'C16 H16 N3 P F6'
_chemical_formula_sum 'C16 H16 F6 N3 P'
_chemical_formula_weight 395.29
_space_group_IT_number 14
_symmetry_cell_setting monoclinic
_symmetry_space_group_name_Hall '-P 2yn'
_symmetry_space_group_name_H-M 'P 1 21/n 1'
_atom_sites_solution_hydrogens geom
_atom_sites_solution_primary direct
_atom_sites_solution_secondary difmap
_audit_creation_method SHELXL-97
_cell_angle_alpha 90.00
_cell_angle_beta 99.548(4)
_cell_angle_gamma 90.00
_cell_formula_units_Z 4
_cell_length_a 6.3316(6)
_cell_length_b 15.3693(13)
_cell_length_c 17.6088(16)
_cell_measurement_reflns_used 5295
_cell_measurement_temperature 296(2)
_cell_measurement_theta_max 26.357
_cell_measurement_theta_min 2.345
_cell_volume 1689.8(3)
_computing_data_reduction Unknown
_computing_molecular_graphics
;
OLEX2: a complete structure solution, refinement and analysis program.
Dolomanov et al., J. Appl. Cryst. (2009). 42, 339-341
;
_computing_publication_material
;
OLEX2: a complete structure solution, refinement and analysis program.
Dolomanov et al., J. Appl. Cryst. (2009). 42, 339-341
;
_computing_structure_refinement 'SHELXL-97 (Sheldrick, 2008)'
_diffrn_ambient_temperature 296(2)
_diffrn_measured_fraction_theta_full 1.000
_diffrn_measured_fraction_theta_max 1.000
_diffrn_measurement_device_type 'Bruker APEX-II CCD'
_diffrn_measurement_method '\f and \w scans'
_diffrn_radiation_monochromator graphite
_diffrn_radiation_source 'fine-focus sealed tube'
_diffrn_radiation_type 'MO K\a'
_diffrn_radiation_wavelength 0.71073
_diffrn_reflns_av_R_equivalents 0.1120
_diffrn_reflns_av_sigmaI/netI 0.0569
_diffrn_reflns_limit_h_max 7
_diffrn_reflns_limit_h_min -5
_diffrn_reflns_limit_k_max 19
_diffrn_reflns_limit_k_min -14
_diffrn_reflns_limit_l_max 21
_diffrn_reflns_limit_l_min -22
_diffrn_reflns_number 21123
_diffrn_reflns_theta_full 26.40
_diffrn_reflns_theta_max 26.40
_diffrn_reflns_theta_min 1.77
_exptl_absorpt_coefficient_mu 0.230
_exptl_absorpt_correction_T_max 0.9841
_exptl_absorpt_correction_T_min 0.9136
_exptl_absorpt_correction_type none
_exptl_absorpt_process_details SADABS
_exptl_crystal_colour colourless
_exptl_crystal_colour_primary colourless
_exptl_crystal_density_diffrn 1.554
_exptl_crystal_density_method 'not measured'
_exptl_crystal_description plate
_exptl_crystal_F_000 808
_exptl_crystal_size_max 0.4
_exptl_crystal_size_mid 0.26
_exptl_crystal_size_min 0.07
_refine_diff_density_max 0.344
_refine_diff_density_min -0.582
_refine_diff_density_rms 0.110
_refine_ls_extinction_coef 0.0039(14)
_refine_ls_extinction_expression Fc^*^=kFc[1+0.001xFc^2^\l^3^/sin(2\q)]^-1/4^
_refine_ls_extinction_method SHELXL
_refine_ls_goodness_of_fit_ref 1.052
_refine_ls_hydrogen_treatment constr
_refine_ls_matrix_type full
_refine_ls_number_parameters 237
_refine_ls_number_reflns 3454
_refine_ls_number_restraints 0
_refine_ls_restrained_S_all 1.052
_refine_ls_R_factor_all 0.0675
_refine_ls_R_factor_gt 0.0514
_refine_ls_shift/su_max 0.000
_refine_ls_shift/su_mean 0.000
_refine_ls_structure_factor_coef Fsqd
_refine_ls_weighting_details
;
calc w=1/[\s^2^(Fo^2^)+(0.0743P)^2^+0.4836P] where P=(Fo^2^+2Fc^2^)/3
;
_refine_ls_weighting_scheme calc
_refine_ls_wR_factor_gt 0.1269
_refine_ls_wR_factor_ref 0.1390
_reflns_number_gt 2733
_reflns_number_total 3454
_reflns_threshold_expression >2\s(I)
_cod_data_source_file C0CC02185G.TXT
_cod_data_source_block KJK171M
_cod_depositor_comments
;
The following automatic conversions were performed:
'_symmetry_cell_setting' value 'Monoclinic' changed to 'monoclinic'
according to '/home/saulius/struct/CIF-dictionaries/cif_core.dic'
dictionary named 'cif_core.dic' version 2.4.1 from 2010-06-29.

Automatic conversion script
Id: cif_fix_enum 1527 2010-12-29 10:47:43Z saulius 
;
_cod_database_code 7105773

loop_
_symmetry_equiv_pos_as_xyz
'x, y, z'
'-x+1/2, y+1/2, -z+1/2'
'-x, -y, -z'
'x-1/2, -y-1/2, z-1/2'

loop_
_atom_site_label
_atom_site_type_symbol
_atom_site_fract_x
_atom_site_fract_y
_atom_site_fract_z
_atom_site_U_iso_or_equiv
_atom_site_adp_type
_atom_site_occupancy
_atom_site_symmetry_multiplicity
_atom_site_calc_flag
_atom_site_refinement_flags
_atom_site_disorder_assembly
_atom_site_disorder_group
C1 C 0.3085(3) 0.09269(13) 0.39731(12) 0.0229(5) Uani 1 1 d . . .
H1 H 0.2230 0.0701 0.3522 0.027 Uiso 1 1 calc R . .
C2 C 0.2200(4) 0.14955(14) 0.44396(13) 0.0262(5) Uani 1 1 d . . .
H2 H 0.0740 0.1663 0.4308 0.031 Uiso 1 1 calc R . .
C3 C 0.3445(4) 0.18214(14) 0.50995(13) 0.0277(5) Uani 1 1 d . . .
H3 H 0.2834 0.2212 0.5420 0.033 Uiso 1 1 calc R . .
C4 C 0.5556(4) 0.15836(14) 0.52937(13) 0.0282(5) Uani 1 1 d . . .
H4 H 0.6401 0.1808 0.5748 0.034 Uiso 1 1 calc R . .
C5 C 0.6456(4) 0.10112(13) 0.48212(12) 0.0248(5) Uani 1 1 d . . .
H5 H 0.7917 0.0847 0.4953 0.030 Uiso 1 1 calc R . .
C6 C 0.5222(3) 0.06830(13) 0.41613(11) 0.0202(4) Uani 1 1 d . . .
C7 C 0.6142(3) 0.00513(13) 0.36468(12) 0.0232(5) Uani 1 1 d . . .
H7A H 0.7505 -0.0188 0.3926 0.028 Uiso 1 1 calc R . .
H7B H 0.5133 -0.0439 0.3515 0.028 Uiso 1 1 calc R . .
C8 C 0.5470(3) 0.03781(13) 0.22052(11) 0.0203(4) Uani 1 1 d . . .
H8 H 0.4261 0.0016 0.2045 0.024 Uiso 1 1 calc R . .
C9 C 0.6483(3) 0.08993(12) 0.17496(12) 0.0194(4) Uani 1 1 d . . .
C10 C 0.6119(3) 0.10473(12) 0.09115(12) 0.0216(5) Uani 1 1 d . . .
C11 C 0.4220(4) 0.14159(14) 0.05433(13) 0.0261(5) Uani 1 1 d . . .
H11 H 0.3146 0.1578 0.0835 0.031 Uiso 1 1 calc R . .
C12 C 0.3880(4) 0.15489(14) -0.02447(13) 0.0294(5) Uani 1 1 d . . .
H12 H 0.2576 0.1799 -0.0494 0.035 Uiso 1 1 calc R . .
C13 C 0.5453(4) 0.13156(14) -0.06685(13) 0.0326(6) Uani 1 1 d . . .
H13 H 0.5228 0.1411 -0.1209 0.039 Uiso 1 1 calc R . .
C14 C 0.7345(4) 0.09450(14) -0.03084(14) 0.0336(6) Uani 1 1 d . . .
H14 H 0.8414 0.0786 -0.0602 0.040 Uiso 1 1 calc R . .
C15 C 0.7689(4) 0.08047(14) 0.04800(13) 0.0287(5) Uani 1 1 d . . .
H15 H 0.8985 0.0545 0.0726 0.034 Uiso 1 1 calc R . .
C16 C 0.9681(4) 0.19276(14) 0.20947(13) 0.0284(5) Uani 1 1 d . . .
H16A H 1.0473 0.2145 0.2583 0.043 Uiso 1 1 calc R . .
H16B H 0.8956 0.2413 0.1799 0.043 Uiso 1 1 calc R . .
H16C H 1.0680 0.1652 0.1799 0.043 Uiso 1 1 calc R . .
N1 N 0.6534(3) 0.04818(10) 0.29296(9) 0.0200(4) Uani 1 1 d . . .
N2 N 0.8128(3) 0.10354(11) 0.29680(10) 0.0215(4) Uani 1 1 d . . .
N3 N 0.8085(3) 0.12865(10) 0.22492(10) 0.0198(4) Uani 1 1 d . . .
F1 F -0.2177(2) -0.13914(9) 0.24117(9) 0.0397(4) Uani 1 1 d . . .
F2 F 0.0528(2) -0.08765(9) 0.32835(8) 0.0389(4) Uani 1 1 d . . .
F3 F 0.2933(2) -0.13709(8) 0.25752(8) 0.0315(3) Uani 1 1 d . . .
F4 F 0.0238(3) -0.18934(10) 0.17004(8) 0.0459(4) Uani 1 1 d . . .
F5 F 0.0272(2) -0.04720(9) 0.20417(9) 0.0411(4) Uani 1 1 d . . .
F6 F 0.0509(2) -0.22954(8) 0.29450(8) 0.0338(4) Uani 1 1 d . . .
P1 P 0.03653(9) -0.13903(3) 0.24893(3) 0.02082(19) Uani 1 1 d . . .

loop_
_atom_site_aniso_label
_atom_site_aniso_U_11
_atom_site_aniso_U_22
_atom_site_aniso_U_33
_atom_site_aniso_U_23
_atom_site_aniso_U_13
_atom_site_aniso_U_12
C1 0.0252(11) 0.0202(10) 0.0225(11) -0.0008(8) 0.0019(9) -0.0025(8)
C2 0.0242(12) 0.0252(11) 0.0302(12) 0.0014(9) 0.0077(9) 0.0017(8)
C3 0.0358(13) 0.0223(11) 0.0256(11) -0.0009(9) 0.0071(10) 0.0010(9)
C4 0.0382(14) 0.0238(11) 0.0209(11) 0.0016(9) 0.0003(10) -0.0071(9)
C5 0.0254(12) 0.0249(11) 0.0234(11) 0.0045(9) 0.0020(9) -0.0042(8)
C6 0.0229(11) 0.0189(10) 0.0192(10) 0.0042(8) 0.0052(8) -0.0024(8)
C7 0.0267(12) 0.0214(11) 0.0220(11) 0.0074(8) 0.0054(9) 0.0029(8)
C8 0.0186(10) 0.0191(10) 0.0231(11) -0.0006(8) 0.0034(8) 0.0018(7)
C9 0.0193(10) 0.0163(10) 0.0231(11) 0.0001(8) 0.0050(8) 0.0019(7)
C10 0.0283(12) 0.0159(10) 0.0205(11) -0.0017(8) 0.0033(9) -0.0030(8)
C11 0.0255(12) 0.0282(12) 0.0243(12) -0.0004(9) 0.0036(9) -0.0037(8)
C12 0.0304(13) 0.0292(12) 0.0261(12) 0.0015(9) -0.0028(10) -0.0028(9)
C13 0.0544(17) 0.0234(12) 0.0198(11) -0.0026(9) 0.0053(11) -0.0049(10)
C14 0.0510(16) 0.0251(12) 0.0281(12) -0.0003(9) 0.0171(11) 0.0050(10)
C15 0.0359(13) 0.0222(11) 0.0296(12) 0.0010(9) 0.0100(10) 0.0065(9)
C16 0.0270(12) 0.0282(12) 0.0313(12) -0.0002(9) 0.0091(10) -0.0093(9)
N1 0.0202(9) 0.0191(9) 0.0214(9) 0.0009(7) 0.0055(7) 0.0004(6)
N2 0.0203(9) 0.0218(9) 0.0230(9) 0.0021(7) 0.0053(7) -0.0005(7)
N3 0.0171(9) 0.0203(9) 0.0222(9) 0.0009(7) 0.0039(7) 0.0006(6)
F1 0.0182(8) 0.0403(9) 0.0588(10) 0.0047(7) 0.0014(6) 0.0010(5)
F2 0.0399(9) 0.0400(8) 0.0365(8) -0.0137(6) 0.0055(6) 0.0051(6)
F3 0.0191(7) 0.0250(7) 0.0511(9) 0.0034(6) 0.0080(6) 0.0021(5)
F4 0.0527(10) 0.0538(10) 0.0284(8) -0.0112(7) -0.0012(7) 0.0074(7)
F5 0.0375(8) 0.0321(8) 0.0556(10) 0.0214(7) 0.0136(7) 0.0109(6)
F6 0.0321(8) 0.0248(7) 0.0450(9) 0.0116(6) 0.0077(6) 0.0013(5)
P1 0.0178(3) 0.0196(3) 0.0249(3) 0.0015(2) 0.0029(2) 0.00143(19)

loop_
_atom_type_symbol
_atom_type_description
_atom_type_scat_dispersion_real
_atom_type_scat_dispersion_imag
_atom_type_scat_source
C C 0.0033 0.0016 'International Tables Vol C Tables 4.2.6.8 and 6.1.1.4'
H H 0.0000 0.0000 'International Tables Vol C Tables 4.2.6.8 and 6.1.1.4'
N N 0.0061 0.0033 'International Tables Vol C Tables 4.2.6.8 and 6.1.1.4'
F F 0.0171 0.0103 'International Tables Vol C Tables 4.2.6.8 and 6.1.1.4'
P P 0.1023 0.0942 'International Tables Vol C Tables 4.2.6.8 and 6.1.1.4'

loop_
_geom_angle_atom_site_label_1
_geom_angle_atom_site_label_2
_geom_angle_atom_site_label_3
_geom_angle
_geom_angle_site_symmetry_1
_geom_angle_site_symmetry_3
_geom_angle_publ_flag
C2 C1 C6 120.3(2) . . ?
C2 C1 H1 119.9 . . ?
C6 C1 H1 119.9 . . ?
C1 C2 C3 119.8(2) . . ?
C1 C2 H2 120.1 . . ?
C3 C2 H2 120.1 . . ?
C4 C3 C2 120.5(2) . . ?
C4 C3 H3 119.7 . . ?
C2 C3 H3 119.7 . . ?
C3 C4 C5 119.7(2) . . ?
C3 C4 H4 120.1 . . ?
C5 C4 H4 120.1 . . ?
C6 C5 C4 120.1(2) . . ?
C6 C5 H5 120.0 . . ?
C4 C5 H5 120.0 . . ?
C5 C6 C1 119.6(2) . . ?
C5 C6 C7 121.24(19) . . ?
C1 C6 C7 119.18(18) . . ?
N1 C7 C6 111.10(16) . . ?
N1 C7 H7A 109.4 . . ?
C6 C7 H7A 109.4 . . ?
N1 C7 H7B 109.4 . . ?
C6 C7 H7B 109.4 . . ?
H7A C7 H7B 108.0 . . ?
N1 C8 C9 106.02(18) . . ?
N1 C8 H8 127.0 . . ?
C9 C8 H8 127.0 . . ?
N3 C9 C8 104.38(18) . . ?
N3 C9 C10 123.71(18) . . ?
C8 C9 C10 131.90(19) . . ?
C11 C10 C15 119.6(2) . . ?
C11 C10 C9 120.68(19) . . ?
C15 C10 C9 119.74(19) . . ?
C12 C11 C10 120.5(2) . . ?
C12 C11 H11 119.8 . . ?
C10 C11 H11 119.8 . . ?
C11 C12 C13 119.7(2) . . ?
C11 C12 H12 120.2 . . ?
C13 C12 H12 120.2 . . ?
C14 C13 C12 120.3(2) . . ?
C14 C13 H13 119.8 . . ?
C12 C13 H13 119.8 . . ?
C13 C14 C15 120.3(2) . . ?
C13 C14 H14 119.9 . . ?
C15 C14 H14 119.9 . . ?
C14 C15 C10 119.7(2) . . ?
C14 C15 H15 120.2 . . ?
C10 C15 H15 120.2 . . ?
N3 C16 H16A 109.5 . . ?
N3 C16 H16B 109.5 . . ?
H16A C16 H16B 109.5 . . ?
N3 C16 H16C 109.5 . . ?
H16A C16 H16C 109.5 . . ?
H16B C16 H16C 109.5 . . ?
N2 N1 C8 112.60(17) . . ?
N2 N1 C7 118.77(17) . . ?
C8 N1 C7 128.63(17) . . ?
N1 N2 N3 104.29(16) . . ?
N2 N3 C9 112.71(17) . . ?
N2 N3 C16 117.94(17) . . ?
C9 N3 C16 129.34(18) . . ?
F4 P1 F1 91.19(8) . . ?
F4 P1 F2 179.11(9) . . ?
F1 P1 F2 89.62(8) . . ?
F4 P1 F6 90.33(8) . . ?
F1 P1 F6 90.84(7) . . ?
F2 P1 F6 90.04(8) . . ?
F4 P1 F3 89.71(8) . . ?
F1 P1 F3 178.90(8) . . ?
F2 P1 F3 89.48(8) . . ?
F6 P1 F3 89.80(7) . . ?
F4 P1 F5 90.35(8) . . ?
F1 P1 F5 90.25(7) . . ?
F2 P1 F5 89.26(8) . . ?
F6 P1 F5 178.71(8) . . ?
F3 P1 F5 89.11(7) . . ?

loop_
_geom_bond_atom_site_label_1
_geom_bond_atom_site_label_2
_geom_bond_distance
_geom_bond_site_symmetry_2
_geom_bond_publ_flag
C1 C2 1.380(3) . ?
C1 C6 1.390(3) . ?
C1 H1 0.9500 . ?
C2 C3 1.385(3) . ?
C2 H2 0.9500 . ?
C3 C4 1.373(3) . ?
C3 H3 0.9500 . ?
C4 C5 1.396(3) . ?
C4 H4 0.9500 . ?
C5 C6 1.383(3) . ?
C5 H5 0.9500 . ?
C6 C7 1.509(3) . ?
C7 N1 1.483(2) . ?
C7 H7A 0.9900 . ?
C7 H7B 0.9900 . ?
C8 N1 1.350(3) . ?
C8 C9 1.367(3) . ?
C8 H8 0.9500 . ?
C9 N3 1.364(3) . ?
C9 C10 1.473(3) . ?
C10 C11 1.389(3) . ?
C10 C15 1.398(3) . ?
C11 C12 1.384(3) . ?
C11 H11 0.9500 . ?
C12 C13 1.387(4) . ?
C12 H12 0.9500 . ?
C13 C14 1.382(4) . ?
C13 H13 0.9500 . ?
C14 C15 1.386(3) . ?
C14 H14 0.9500 . ?
C15 H15 0.9500 . ?
C16 N3 1.469(2) . ?
C16 H16A 0.9800 . ?
C16 H16B 0.9800 . ?
C16 H16C 0.9800 . ?
N1 N2 1.313(2) . ?
N2 N3 1.319(2) . ?
F1 P1 1.5928(14) . ?
F2 P1 1.5943(14) . ?
F3 P1 1.6079(13) . ?
F4 P1 1.5803(15) . ?
F5 P1 1.6128(13) . ?
F6 P1 1.6009(13) . ?
